data_7027303
loop_
_publ_author_name
'Mathur, Pradeep'
'Ahmed, Moawia O.'
'Dash, Aswini K.'
'Walawalkar, Mrinalini G.'

_publ_section_title
;
 Tail-to-tail carbon--carbon bond coupling of acetylides on
 chalcogen-bridged Fe/W mixed-metal clusters
;
_journal_issue 11
_journal_name_full 'Journal of the Chemical Society, Dalton Transactions'
_journal_page_first 1795
_journal_paper_doi 10.1039/a900828d
_journal_year 1999
_chemical_formula_sum 'C42 H40 Fe3 O6 S2 W2'
_chemical_formula_weight 1240.11
_chemical_name_systematic
; 
 ? 
;
_space_group_IT_number 14
_symmetry_cell_setting monoclinic
_symmetry_space_group_name_Hall '-P 2ybc'
_symmetry_space_group_name_H-M 'P 1 21/c 1'
_atom_sites_solution_hydrogens geom
_atom_sites_solution_primary direct
_atom_sites_solution_secondary difmap
_audit_creation_method SHELXL-97
_cell_angle_alpha 90.00
_cell_angle_beta 107.477(5)
_cell_angle_gamma 90.00
_cell_formula_units_Z 4
_cell_length_a 18.40570(10)
_cell_length_b 12.6864(10)
_cell_length_c 18.31830(10)
_cell_measurement_temperature 296(2)
_cell_volume 4079.9(3)
_computing_structure_refinement 'SHELXL-97 (Sheldrick, 1997)'
_computing_structure_solution 'SHELXS-97 (Sheldrick, 1990)'
_diffrn_ambient_temperature 296(2)
_diffrn_measured_fraction_theta_full 0.986
_diffrn_measured_fraction_theta_max 0.986
_diffrn_measurement_device_type 'SMART CCD detector (SCD system)'
_diffrn_radiation_monochromator graphite
_diffrn_radiation_source 'fine-focus sealed tube'
_diffrn_radiation_type MoK\a
_diffrn_radiation_wavelength 0.71073
_diffrn_reflns_av_R_equivalents 0.0401
_diffrn_reflns_av_sigmaI/netI 0.0262
_diffrn_reflns_limit_h_max 23
_diffrn_reflns_limit_h_min -24
_diffrn_reflns_limit_k_max 16
_diffrn_reflns_limit_k_min 0
_diffrn_reflns_limit_l_max 24
_diffrn_reflns_limit_l_min 0
_diffrn_reflns_number 47204
_diffrn_reflns_theta_full 28.42
_diffrn_reflns_theta_max 28.42
_diffrn_reflns_theta_min 2.33
_exptl_absorpt_coefficient_mu 6.808
_exptl_absorpt_correction_T_max 0.4283
_exptl_absorpt_correction_T_min 0.0738
_exptl_crystal_colour black
_exptl_crystal_density_diffrn 2.019
_exptl_crystal_density_method 'not measured'
_exptl_crystal_F_000 2392
_exptl_crystal_size_max 0.60
_exptl_crystal_size_mid 0.40
_exptl_crystal_size_min 0.15
_refine_diff_density_max 1.309
_refine_diff_density_min -1.614
_refine_diff_density_rms 0.124
_refine_ls_extinction_coef 0.00030(4)
_refine_ls_extinction_expression Fc^*^=kFc[1+0.001xFc^2^\l^3^/sin(2\q)]^-1/4^
_refine_ls_extinction_method SHELXL
_refine_ls_goodness_of_fit_ref 1.244
_refine_ls_hydrogen_treatment mixed
_refine_ls_matrix_type full
_refine_ls_number_parameters 497
_refine_ls_number_reflns 10101
_refine_ls_number_restraints 0
_refine_ls_restrained_S_all 1.244
_refine_ls_R_factor_all 0.0356
_refine_ls_R_factor_gt 0.0291
_refine_ls_shift/su_max 0.001
_refine_ls_shift/su_mean 0.000
_refine_ls_structure_factor_coef Fsqd
_refine_ls_weighting_details 'calc w=1/[\s^2^(Fo^2^)+(0.0088P)^2^+12.3561P] where P=(Fo^2^+2Fc^2^)/3'
_refine_ls_weighting_scheme calc
_refine_ls_wR_factor_gt 0.0610
_refine_ls_wR_factor_ref 0.0645
_reflns_number_gt 9156
_reflns_number_total 10101
_reflns_threshold_expression >2sigma(I)
_cod_data_source_file 900828dsup1.cif
_cod_data_source_block 3
_cod_depositor_comments
;
The following automatic conversions were performed:
'_atom_site_symetry_multiplicity' tag replaced with
'_atom_site_symmetry_multiplicity'.

Automatic conversion script
Id: cif_correct_tags 1440 2010-10-19 06:21:57Z saulius 

The following automatic conversions were performed:

'_symmetry_cell_setting' value 'Monoclinic' changed to 'monoclinic'
according to /home/saulius/struct/CIF-dictionaries/cif_core.dic
dictionary named 'cif_core.dic' version 2.4.2 from 2011-04-26.

Automatic conversion script
Id: cif_fix_values 1891 2012-01-12 08:04:46Z andrius 
;
_cod_original_sg_symbol_H-M P2(1)/c
_cod_database_code 7027303

loop_
_symmetry_equiv_pos_as_xyz
'x, y, z'
'-x, y+1/2, -z+1/2'
'-x, -y, -z'
'x, -y-1/2, z-1/2'

loop_
_atom_site_label
_atom_site_type_symbol
_atom_site_fract_x
_atom_site_fract_y
_atom_site_fract_z
_atom_site_U_iso_or_equiv
_atom_site_adp_type
_atom_site_occupancy
_atom_site_symmetry_multiplicity
_atom_site_calc_flag
_atom_site_refinement_flags
W1 W 0.221299(9) 0.027958(12) 0.151638(9) 0.02233(5) Uani 1 1 d .
W2 W 0.171784(9) 0.376163(12) 0.170384(9) 0.02183(5) Uani 1 1 d .
Fe1 Fe 0.14062(4) 0.16925(5) 0.22041(4) 0.02729(13) Uani 1 1 d .
Fe2 Fe 0.16067(3) 0.21031(4) 0.08839(3) 0.02125(11) Uani 1 1 d .
Fe3 Fe 0.28963(3) 0.23048(4) 0.18721(3) 0.02219(11) Uani 1 1 d .
S1 S 0.09276(6) 0.07884(8) 0.11517(7) 0.0289(2) Uani 1 1 d .
S2 S 0.23473(6) 0.27818(8) 0.27747(6) 0.0279(2) Uani 1 1 d .
C1 C 0.0530(3) 0.2219(4) 0.2265(3) 0.0396(11) Uani 1 1 d .
O1 O -0.0052(2) 0.2462(3) 0.2307(3) 0.0618(12) Uani 1 1 d .
C2 C 0.1499(3) 0.0868(4) 0.3009(3) 0.0409(11) Uani 1 1 d .
O2 O 0.1568(3) 0.0362(4) 0.3542(3) 0.0646(12) Uani 1 1 d .
C3 C 0.1323(3) 0.2172(4) -0.0129(3) 0.0336(9) Uani 1 1 d .
O3 O 0.1158(3) 0.2239(4) -0.0775(2) 0.0687(13) Uani 1 1 d .
O4 O 0.4388(2) 0.2606(4) 0.3002(2) 0.0677(13) Uani 1 1 d .
C4 C 0.3808(3) 0.2479(4) 0.2551(3) 0.0364(10) Uani 1 1 d .
O5 O 0.00868(17) 0.3105(3) 0.0640(2) 0.0412(8) Uani 1 1 d .
C5 C 0.0750(2) 0.3073(3) 0.0955(2) 0.0277(8) Uani 1 1 d .
O6 O 0.3203(2) 0.0542(3) 0.32156(19) 0.0418(8) Uani 1 1 d .
C6 C 0.2830(3) 0.0645(3) 0.2585(3) 0.0327(9) Uani 1 1 d .
C11 C 0.2596(2) 0.1366(3) 0.0953(2) 0.0238(8) Uani 1 1 d .
C12 C 0.3188(2) 0.2022(3) 0.0851(2) 0.0251(8) Uani 1 1 d .
C13 C 0.3035(2) 0.3129(3) 0.0894(2) 0.0250(8) Uani 1 1 d .
C14 C 0.2328(2) 0.3309(3) 0.1037(2) 0.0223(7) Uani 1 1 d .
C21 C 0.3930(2) 0.1647(3) 0.0774(3) 0.0298(9) Uani 1 1 d .
C22 C 0.4451(3) 0.1080(5) 0.1337(3) 0.0444(12) Uani 1 1 d .
H22A H 0.4335 0.0902 0.1782 0.053 Uiso 1 1 calc R
C23 C 0.5146(3) 0.0772(6) 0.1250(4) 0.0643(18) Uani 1 1 d .
H23A H 0.5492 0.0393 0.1635 0.077 Uiso 1 1 calc R
C24 C 0.5318(4) 0.1029(6) 0.0593(5) 0.071(2) Uani 1 1 d .
H24A H 0.5781 0.0825 0.0531 0.086 Uiso 1 1 calc R
C25 C 0.4805(4) 0.1586(5) 0.0030(4) 0.0623(18) Uani 1 1 d .
H25A H 0.4926 0.1762 -0.0413 0.075 Uiso 1 1 calc R
C26 C 0.4114(3) 0.1891(4) 0.0106(3) 0.0453(12) Uani 1 1 d .
H26A H 0.3769 0.2259 -0.0287 0.054 Uiso 1 1 calc R
C31 C 0.3556(2) 0.3991(3) 0.0799(3) 0.0292(9) Uani 1 1 d .
C32 C 0.4289(3) 0.4150(4) 0.1279(3) 0.0436(12) Uani 1 1 d .
H32A H 0.4490 0.3699 0.1690 0.052 Uiso 1 1 calc R
C33 C 0.4721(3) 0.4979(5) 0.1145(4) 0.0615(17) Uani 1 1 d .
H33A H 0.5207 0.5095 0.1479 0.074 Uiso 1 1 calc R
C34 C 0.4443(4) 0.5629(5) 0.0528(4) 0.0648(18) Uani 1 1 d .
H34A H 0.4741 0.6178 0.0440 0.078 Uiso 1 1 calc R
C35 C 0.3721(4) 0.5467(5) 0.0039(4) 0.0608(17) Uani 1 1 d .
H35A H 0.3530 0.5909 -0.0381 0.073 Uiso 1 1 calc R
C36 C 0.3277(3) 0.4646(4) 0.0170(3) 0.0441(12) Uani 1 1 d .
H36A H 0.2791 0.4534 -0.0165 0.053 Uiso 1 1 calc R
C40 C 0.1664(3) -0.1446(3) 0.1358(3) 0.0342(10) Uani 1 1 d .
C41 C 0.1900(3) -0.1195(3) 0.0709(3) 0.0310(9) Uani 1 1 d .
C42 C 0.2714(3) -0.1106(3) 0.0956(3) 0.0310(9) Uani 1 1 d .
C43 C 0.2967(3) -0.1260(3) 0.1758(3) 0.0352(10) Uani 1 1 d .
C44 C 0.2309(3) -0.1468(3) 0.2006(3) 0.0370(11) Uani 1 1 d .
C45 C 0.0861(3) -0.1729(4) 0.1342(4) 0.0539(15) Uani 1 1 d .
H45A H 0.0788 -0.2476 0.1271 0.081 Uiso 1 1 calc R
H45B H 0.0504 -0.1365 0.0928 0.081 Uiso 1 1 calc R
H45C H 0.0781 -0.1528 0.1818 0.081 Uiso 1 1 calc R
C46 C 0.1392(3) -0.1136(4) -0.0104(3) 0.0494(13) Uani 1 1 d .
H46A H 0.1339 -0.1825 -0.0330 0.074 Uiso 1 1 calc R
H46B H 0.1613 -0.0668 -0.0391 0.074 Uiso 1 1 calc R
H46C H 0.0900 -0.0875 -0.0112 0.074 Uiso 1 1 calc R
C47 C 0.3207(3) -0.1025(5) 0.0442(3) 0.0499(14) Uani 1 1 d .
H47A H 0.3324 -0.1719 0.0302 0.075 Uiso 1 1 calc R
H47B H 0.3671 -0.0665 0.0705 0.075 Uiso 1 1 calc R
H47C H 0.2943 -0.0639 -0.0010 0.075 Uiso 1 1 calc R
C48 C 0.3788(3) -0.1367(4) 0.2245(4) 0.0531(14) Uani 1 1 d .
H48A H 0.3947 -0.2087 0.2240 0.080 Uiso 1 1 calc R
H48B H 0.3834 -0.1160 0.2761 0.080 Uiso 1 1 calc R
H48C H 0.4104 -0.0923 0.2044 0.080 Uiso 1 1 calc R
C49 C 0.2326(5) -0.1794(4) 0.2802(3) 0.0625(18) Uani 1 1 d .
H49A H 0.2368 -0.2547 0.2846 0.094 Uiso 1 1 calc R
H49B H 0.1866 -0.1569 0.2899 0.094 Uiso 1 1 calc R
H49C H 0.2756 -0.1474 0.3168 0.094 Uiso 1 1 calc R
C50 C 0.2259(3) 0.5450(3) 0.1935(3) 0.0326(9) Uani 1 1 d .
C51 C 0.1590(3) 0.5514(3) 0.1292(2) 0.0283(9) Uani 1 1 d .
C52 C 0.0944(2) 0.5292(3) 0.1552(3) 0.0275(8) Uani 1 1 d .
C53 C 0.1221(3) 0.5073(3) 0.2348(3) 0.0344(10) Uani 1 1 d .
C54 C 0.2032(3) 0.5190(3) 0.2584(3) 0.0354(10) Uani 1 1 d .
C55 C 0.3051(3) 0.5753(4) 0.1956(4) 0.0498(14) Uani 1 1 d .
H55A H 0.3125 0.6493 0.2062 0.075 Uiso 1 1 calc R
H55B H 0.3126 0.5600 0.1471 0.075 Uiso 1 1 calc R
H55C H 0.3411 0.5359 0.2350 0.075 Uiso 1 1 calc R
C56 C 0.1560(3) 0.5865(4) 0.0501(3) 0.0385(10) Uani 1 1 d .
H56A H 0.1506 0.6618 0.0466 0.058 Uiso 1 1 calc R
H56B H 0.1132 0.5541 0.0135 0.058 Uiso 1 1 calc R
H56C H 0.2021 0.5662 0.0397 0.058 Uiso 1 1 calc R
C57 C 0.0124(3) 0.5418(4) 0.1099(3) 0.0411(11) Uani 1 1 d .
H57A H -0.0035 0.6129 0.1145 0.062 Uiso 1 1 calc R
H57B H -0.0181 0.4941 0.1290 0.062 Uiso 1 1 calc R
H57C H 0.0061 0.5263 0.0570 0.062 Uiso 1 1 calc R
C58 C 0.0738(4) 0.4861(4) 0.2862(3) 0.0482(13) Uani 1 1 d .
H58A H 0.0609 0.5516 0.3054 0.072 Uiso 1 1 calc R
H58B H 0.1016 0.4427 0.3283 0.072 Uiso 1 1 calc R
H58C H 0.0281 0.4504 0.2578 0.072 Uiso 1 1 calc R
C59 C 0.2547(4) 0.5155(5) 0.3394(3) 0.0553(15) Uani 1 1 d .
H59A H 0.2573 0.5842 0.3619 0.083 Uiso 1 1 calc R
H59B H 0.3048 0.4939 0.3397 0.083 Uiso 1 1 calc R
H59C H 0.2349 0.4661 0.3683 0.083 Uiso 1 1 calc R

loop_
_atom_site_aniso_label
_atom_site_aniso_U_11
_atom_site_aniso_U_22
_atom_site_aniso_U_33
_atom_site_aniso_U_23
_atom_site_aniso_U_13
_atom_site_aniso_U_12
W1 0.02227(8) 0.01724(7) 0.02913(8) 0.00126(6) 0.01019(6) 0.00060(6)
W2 0.02026(8) 0.01788(7) 0.02651(8) -0.00152(6) 0.00575(6) 0.00101(6)
Fe1 0.0292(3) 0.0231(3) 0.0349(3) -0.0003(2) 0.0177(3) -0.0005(2)
Fe2 0.0186(3) 0.0187(2) 0.0258(3) -0.0006(2) 0.0057(2) -0.0010(2)
Fe3 0.0186(3) 0.0219(3) 0.0254(3) 0.0011(2) 0.0055(2) 0.0003(2)
S1 0.0209(5) 0.0229(5) 0.0434(6) -0.0020(4) 0.0107(4) -0.0029(4)
S2 0.0310(5) 0.0266(5) 0.0263(5) 0.0012(4) 0.0088(4) 0.0027(4)
C1 0.043(3) 0.031(2) 0.051(3) -0.003(2) 0.025(2) 0.002(2)
O1 0.045(2) 0.059(3) 0.095(3) -0.006(2) 0.041(2) 0.010(2)
C2 0.040(3) 0.041(3) 0.048(3) 0.008(2) 0.024(2) 0.004(2)
O2 0.066(3) 0.076(3) 0.061(3) 0.034(2) 0.033(2) 0.012(2)
C3 0.032(2) 0.032(2) 0.034(2) -0.0025(18) 0.0062(19) 0.0012(18)
O3 0.093(4) 0.075(3) 0.031(2) -0.001(2) 0.009(2) 0.003(3)
O4 0.036(2) 0.101(4) 0.051(2) -0.002(2) -0.0086(19) -0.011(2)
C4 0.031(2) 0.041(3) 0.035(2) 0.0002(19) 0.008(2) -0.002(2)
O5 0.0194(15) 0.0349(17) 0.060(2) -0.0049(16) -0.0021(15) 0.0037(13)
C5 0.027(2) 0.0217(18) 0.033(2) 0.0001(16) 0.0077(17) 0.0005(16)
O6 0.048(2) 0.0384(18) 0.0339(18) 0.0031(14) 0.0049(16) 0.0075(16)
C6 0.037(2) 0.027(2) 0.037(2) 0.0033(17) 0.014(2) 0.0075(18)
C11 0.0239(19) 0.0192(17) 0.0276(19) -0.0014(14) 0.0068(16) 0.0002(15)
C12 0.026(2) 0.0224(18) 0.030(2) 0.0013(15) 0.0123(17) -0.0017(15)
C13 0.026(2) 0.0212(18) 0.0264(19) -0.0007(15) 0.0059(16) -0.0023(15)
C14 0.0215(18) 0.0163(16) 0.0265(18) -0.0004(14) 0.0030(15) -0.0036(14)
C21 0.025(2) 0.027(2) 0.040(2) -0.0014(17) 0.0141(18) -0.0018(16)
C22 0.031(2) 0.057(3) 0.046(3) 0.002(2) 0.013(2) 0.007(2)
C23 0.033(3) 0.088(5) 0.067(4) -0.004(4) 0.009(3) 0.020(3)
C24 0.041(3) 0.090(5) 0.095(5) -0.003(4) 0.038(4) 0.010(3)
C25 0.068(4) 0.062(4) 0.080(4) 0.002(3) 0.056(4) 0.004(3)
C26 0.048(3) 0.042(3) 0.054(3) 0.009(2) 0.028(3) 0.008(2)
C31 0.028(2) 0.0250(19) 0.038(2) -0.0012(17) 0.0162(18) -0.0055(16)
C32 0.029(2) 0.040(3) 0.057(3) 0.011(2) 0.006(2) -0.006(2)
C33 0.036(3) 0.058(4) 0.085(5) 0.010(3) 0.011(3) -0.024(3)
C34 0.067(4) 0.049(3) 0.085(5) 0.006(3) 0.033(4) -0.031(3)
C35 0.077(4) 0.051(3) 0.056(3) 0.021(3) 0.022(3) -0.017(3)
C36 0.049(3) 0.044(3) 0.036(3) 0.007(2) 0.008(2) -0.013(2)
C40 0.042(3) 0.0180(18) 0.050(3) -0.0061(18) 0.025(2) -0.0037(17)
C41 0.035(2) 0.0204(18) 0.038(2) -0.0061(16) 0.0121(19) -0.0086(17)
C42 0.034(2) 0.0225(19) 0.042(2) -0.0056(17) 0.020(2) 0.0001(17)
C43 0.038(2) 0.022(2) 0.045(3) 0.0000(18) 0.011(2) 0.0080(18)
C44 0.061(3) 0.0198(19) 0.039(2) 0.0049(17) 0.027(2) 0.006(2)
C45 0.051(3) 0.029(2) 0.097(5) -0.004(3) 0.045(3) -0.010(2)
C46 0.051(3) 0.046(3) 0.045(3) -0.007(2) 0.005(3) -0.004(3)
C47 0.051(3) 0.052(3) 0.060(3) -0.012(3) 0.037(3) -0.004(3)
C48 0.045(3) 0.038(3) 0.065(4) 0.002(3) 0.000(3) 0.013(2)
C49 0.114(6) 0.032(3) 0.052(3) 0.012(2) 0.042(4) 0.006(3)
C50 0.033(2) 0.0229(19) 0.041(2) -0.0061(17) 0.0095(19) -0.0014(17)
C51 0.034(2) 0.0185(18) 0.032(2) -0.0033(15) 0.0099(18) 0.0018(16)
C52 0.028(2) 0.0174(17) 0.037(2) 0.0007(16) 0.0098(18) 0.0074(15)
C53 0.046(3) 0.0225(19) 0.037(2) -0.0056(17) 0.015(2) 0.0012(18)
C54 0.046(3) 0.025(2) 0.030(2) -0.0055(17) 0.004(2) 0.0038(19)
C55 0.034(3) 0.041(3) 0.073(4) -0.017(3) 0.013(3) -0.010(2)
C56 0.044(3) 0.034(2) 0.038(2) 0.0101(19) 0.013(2) 0.006(2)
C57 0.030(2) 0.034(2) 0.059(3) -0.002(2) 0.012(2) 0.0075(19)
C58 0.067(4) 0.041(3) 0.049(3) -0.001(2) 0.036(3) 0.008(3)
C59 0.076(4) 0.042(3) 0.035(3) -0.010(2) -0.003(3) 0.001(3)

loop_
_atom_type_symbol
_atom_type_description
_atom_type_scat_dispersion_real
_atom_type_scat_dispersion_imag
_atom_type_scat_source
C C 0.0033 0.0016 'International Tables Vol C Tables 4.2.6.8 and 6.1.1.4'
H H 0.0000 0.0000 'International Tables Vol C Tables 4.2.6.8 and 6.1.1.4'
O O 0.0106 0.0060 'International Tables Vol C Tables 4.2.6.8 and 6.1.1.4'
S S 0.1246 0.1234 'International Tables Vol C Tables 4.2.6.8 and 6.1.1.4'
Fe Fe 0.3463 0.8444 'International Tables Vol C Tables 4.2.6.8 and 6.1.1.4'
W W -0.8490 6.8722 'International Tables Vol C Tables 4.2.6.8 and 6.1.1.4'

loop_
_geom_angle_atom_site_label_1
_geom_angle_atom_site_label_2
_geom_angle_atom_site_label_3
_geom_angle
C11 W1 C6 99.38(17)
C11 W1 C41 106.60(16)
C6 W1 C41 139.58(17)
C11 W1 S1 98.44(12)
C6 W1 S1 116.25(13)
C41 W1 S1 90.22(12)
C11 W1 C43 113.18(17)
C6 W1 C43 83.04(17)
C41 W1 C43 58.53(17)
S1 W1 C43 140.06(12)
C11 W1 C42 92.58(15)
C6 W1 C42 114.66(17)
C41 W1 C42 35.50(16)
S1 W1 C42 124.99(12)
C43 W1 C42 34.92(16)
C11 W1 C44 148.23(16)
C6 W1 C44 83.73(18)
C41 W1 C44 58.06(16)
S1 W1 C44 108.54(13)
C43 W1 C44 35.39(17)
C42 W1 C44 58.34(15)
C11 W1 C40 141.24(16)
C6 W1 C40 115.18(18)
C41 W1 C40 34.84(15)
S1 W1 C40 82.19(12)
C43 W1 C40 57.90(17)
C42 W1 C40 58.10(15)
C44 W1 C40 34.23(18)
C11 W1 Fe2 48.57(11)
C6 W1 Fe2 105.30(12)
C41 W1 Fe2 115.12(11)
S1 W1 Fe2 52.09(3)
C43 W1 Fe2 160.39(12)
C42 W1 Fe2 128.49(11)
C44 W1 Fe2 160.58(13)
C40 W1 Fe2 129.24(12)
C11 W1 Fe3 44.57(11)
C6 W1 Fe3 59.03(13)
C41 W1 Fe3 150.59(11)
S1 W1 Fe3 98.92(3)
C43 W1 Fe3 120.61(12)
C42 W1 Fe3 124.62(11)
C44 W1 Fe3 140.98(13)
C40 W1 Fe3 174.01(12)
Fe2 W1 Fe3 54.371(17)
C11 W1 Fe1 96.15(11)
C6 W1 Fe1 68.90(13)
C41 W1 Fe1 135.85(11)
S1 W1 Fe1 48.60(3)
C43 W1 Fe1 142.42(12)
C42 W1 Fe1 169.90(11)
C44 W1 Fe1 114.14(11)
C40 W1 Fe1 111.82(11)
Fe2 W1 Fe1 56.156(17)
Fe3 W1 Fe1 65.458(17)
C14 W2 C5 90.21(16)
C14 W2 S2 97.73(11)
C5 W2 S2 116.30(12)
C14 W2 C51 95.60(15)
C5 W2 C51 101.72(16)
S2 W2 C51 139.45(11)
C14 W2 C50 95.03(15)
C5 W2 C50 137.18(16)
S2 W2 C50 105.05(12)
C51 W2 C50 35.49(15)
C14 W2 C53 152.28(15)
C5 W2 C53 103.89(17)
S2 W2 C53 97.14(12)
C51 W2 C53 58.53(15)
C50 W2 C53 58.45(16)
C14 W2 C52 126.70(15)
C5 W2 C52 84.35(15)
S2 W2 C52 131.88(11)
C51 W2 C52 35.49(15)
C50 W2 C52 58.80(15)
C53 W2 C52 34.80(15)
C14 W2 C54 124.91(17)
C5 W2 C54 138.67(17)
S2 W2 C54 82.93(11)
C51 W2 C54 58.29(15)
C50 W2 C54 34.76(17)
C53 W2 C54 35.06(17)
C52 W2 C54 58.12(15)
C14 W2 Fe2 50.07(11)
C5 W2 Fe2 50.74(11)
S2 W2 Fe2 89.27(3)
C51 W2 Fe2 127.62(10)
C50 W2 Fe2 144.28(12)
C53 W2 Fe2 153.26(12)
C52 W2 Fe2 131.64(11)
C54 W2 Fe2 170.11(12)
C14 W2 Fe3 46.35(11)
C5 W2 Fe3 106.06(11)
S2 W2 Fe3 51.53(3)
C51 W2 Fe3 131.60(11)
C50 W2 Fe3 108.09(11)
C53 W2 Fe3 144.08(12)
C52 W2 Fe3 166.39(10)
C54 W2 Fe3 113.96(12)
Fe2 W2 Fe3 56.174(18)
C14 W2 Fe1 97.78(11)
C5 W2 Fe1 67.47(11)
S2 W2 Fe1 48.83(3)
C51 W2 Fe1 162.75(11)
C50 W2 Fe1 152.20(12)
C53 W2 Fe1 109.60(11)
C52 W2 Fe1 127.57(11)
C54 W2 Fe1 120.50(12)
Fe2 W2 Fe1 56.716(18)
Fe3 W2 Fe1 65.566(17)
C2 Fe1 C1 91.9(2)
C2 Fe1 S1 109.64(19)
C1 Fe1 S1 96.86(18)
C2 Fe1 S2 96.25(18)
C1 Fe1 S2 109.31(17)
S1 Fe1 S2 142.46(5)
C2 Fe1 Fe2 152.13(17)
C1 Fe1 Fe2 111.52(17)
S1 Fe1 Fe2 54.48(3)
S2 Fe1 Fe2 90.27(3)
C2 Fe1 W1 93.63(16)
C1 Fe1 W1 149.96(17)
S1 Fe1 W1 53.59(3)
S2 Fe1 W1 99.41(3)
Fe2 Fe1 W1 58.532(17)
C2 Fe1 W2 145.01(18)
C1 Fe1 W2 87.07(16)
S1 Fe1 W2 105.20(4)
S2 Fe1 W2 51.89(3)
Fe2 Fe1 W2 55.119(17)
W1 Fe1 W2 104.557(19)
C3 Fe2 C14 94.86(19)
C3 Fe2 C11 93.77(19)
C14 Fe2 C11 78.23(16)
C3 Fe2 C5 92.69(19)
C14 Fe2 C5 91.33(16)
C11 Fe2 C5 168.15(16)
C3 Fe2 S1 105.01(16)
C14 Fe2 S1 160.10(12)
C11 Fe2 S1 101.22(12)
C5 Fe2 S1 86.67(12)
C3 Fe2 Fe3 131.52(15)
C14 Fe2 Fe3 51.53(11)
C11 Fe2 Fe3 50.68(11)
C5 Fe2 Fe3 118.13(12)
S1 Fe2 Fe3 112.74(4)
C3 Fe2 W2 121.39(15)
C14 Fe2 W2 49.63(12)
C11 Fe2 W2 115.68(11)
C5 Fe2 W2 52.52(12)
S1 Fe2 W2 115.99(4)
Fe3 Fe2 W2 66.673(19)
C3 Fe2 Fe1 154.40(15)
C14 Fe2 Fe1 107.29(12)
C11 Fe2 Fe1 103.04(12)
C5 Fe2 Fe1 74.51(12)
S1 Fe2 Fe1 53.15(3)
Fe3 Fe2 Fe1 73.74(2)
W2 Fe2 Fe1 68.165(19)
C3 Fe2 W1 116.70(15)
C14 Fe2 W1 115.43(11)
C11 Fe2 W1 47.20(11)
C5 Fe2 W1 136.49(12)
S1 Fe2 W1 56.33(3)
Fe3 Fe2 W1 66.290(19)
W2 Fe2 W1 120.50(2)
Fe1 Fe2 W1 65.312(19)
C4 Fe3 C11 128.8(2)
C4 Fe3 C14 127.98(19)
C11 Fe3 C14 77.84(16)
C4 Fe3 C12 101.62(19)
C11 Fe3 C12 40.35(15)
C14 Fe3 C12 69.56(16)
C4 Fe3 C13 101.41(19)
C11 Fe3 C13 70.21(15)
C14 Fe3 C13 39.61(15)
C12 Fe3 C13 39.29(14)
C4 Fe3 S2 89.48(16)
C11 Fe3 S2 134.65(12)
C14 Fe3 S2 98.11(12)
C12 Fe3 S2 166.87(12)
C13 Fe3 S2 131.91(11)
C4 Fe3 C6 85.63(19)
C11 Fe3 C6 83.86(16)
C14 Fe3 C6 146.08(16)
C12 Fe3 C6 112.46(15)
C13 Fe3 C6 151.58(15)
S2 Fe3 C6 75.01(11)
C4 Fe3 Fe2 178.27(16)
C11 Fe3 Fe2 51.28(12)
C14 Fe3 Fe2 50.34(11)
C12 Fe3 Fe2 77.51(11)
C13 Fe3 Fe2 76.96(11)
S2 Fe3 Fe2 91.20(4)
C6 Fe3 Fe2 96.08(11)
C4 Fe3 W2 122.24(16)
C11 Fe3 W2 106.97(12)
C14 Fe3 W2 44.99(11)
C12 Fe3 W2 114.02(11)
C13 Fe3 W2 82.50(11)
S2 Fe3 W2 53.27(3)
C6 Fe3 W2 117.17(10)
Fe2 Fe3 W2 57.153(17)
C4 Fe3 W1 122.12(16)
C11 Fe3 W1 43.84(11)
C14 Fe3 W1 107.61(11)
C12 Fe3 W1 81.79(11)
C13 Fe3 W1 113.71(11)
S2 Fe3 W1 98.33(3)
C6 Fe3 W1 43.29(11)
Fe2 Fe3 W1 59.339(17)
W2 Fe3 W1 107.245(19)
Fe1 S1 Fe2 72.38(4)
Fe1 S1 W1 77.81(4)
Fe2 S1 W1 71.58(3)
Fe1 S2 Fe3 86.90(4)
Fe1 S2 W2 79.29(4)
Fe3 S2 W2 75.19(3)
O1 C1 Fe1 173.6(5)
O2 C2 Fe1 177.9(6)
O3 C3 Fe2 177.9(5)
O4 C4 Fe3 178.1(5)
O5 C5 Fe2 134.0(3)
O5 C5 W2 149.1(3)
Fe2 C5 W2 76.74(15)
O6 C6 W1 160.1(4)
O6 C6 Fe3 120.5(4)
W1 C6 Fe3 77.68(15)
C12 C11 W1 151.9(3)
C12 C11 Fe3 74.6(2)
W1 C11 Fe3 91.59(17)
C12 C11 Fe2 115.5(3)
W1 C11 Fe2 84.23(16)
Fe3 C11 Fe2 78.04(14)
C11 C12 C13 113.1(4)
C11 C12 C21 125.7(4)
C13 C12 C21 121.0(4)
C11 C12 Fe3 65.1(2)
C13 C12 Fe3 71.5(2)
C21 C12 Fe3 128.1(3)
C14 C13 C12 111.8(3)
C14 C13 C31 123.9(4)
C12 C13 C31 124.3(4)
C14 C13 Fe3 65.2(2)
C12 C13 Fe3 69.3(2)
C31 C13 Fe3 133.7(3)
C13 C14 W2 151.9(3)
C13 C14 Fe2 117.4(3)
W2 C14 Fe2 80.30(15)
C13 C14 Fe3 75.2(2)
W2 C14 Fe3 88.66(16)
Fe2 C14 Fe3 78.13(13)
C22 C21 C26 118.2(4)
C22 C21 C12 123.0(4)
C26 C21 C12 118.8(4)
C21 C22 C23 121.1(5)
C24 C23 C22 119.7(6)
C25 C24 C23 119.7(6)
C24 C25 C26 121.2(6)
C25 C26 C21 120.0(5)
C32 C31 C36 119.1(4)
C32 C31 C13 124.5(4)
C36 C31 C13 116.4(4)
C33 C32 C31 120.0(5)
C34 C33 C32 120.8(6)
C33 C34 C35 119.8(5)
C34 C35 C36 120.1(5)
C31 C36 C35 120.2(5)
C44 C40 C41 108.6(4)
C44 C40 C45 125.8(5)
C41 C40 C45 125.4(5)
C44 C40 W1 72.3(2)
C41 C40 W1 70.8(2)
C45 C40 W1 126.5(3)
C40 C41 C42 107.9(4)
C40 C41 C46 125.9(4)
C42 C41 C46 126.0(4)
C40 C41 W1 74.3(2)
C42 C41 W1 72.8(2)
C46 C41 W1 123.1(3)
C43 C42 C41 107.6(4)
C43 C42 C47 126.2(5)
C41 C42 C47 125.6(5)
C43 C42 W1 72.5(2)
C41 C42 W1 71.7(2)
C47 C42 W1 127.8(3)
C42 C43 C44 107.9(4)
C42 C43 C48 125.7(5)
C44 C43 C48 125.7(5)
C42 C43 W1 72.5(2)
C44 C43 W1 73.0(2)
C48 C43 W1 127.8(3)
C40 C44 C43 107.9(4)
C40 C44 C49 126.2(5)
C43 C44 C49 125.4(5)
C40 C44 W1 73.4(2)
C43 C44 W1 71.6(2)
C49 C44 W1 126.8(3)
C54 C50 C51 108.0(4)
C54 C50 C55 124.8(5)
C51 C50 C55 126.8(5)
C54 C50 W2 73.8(3)
C51 C50 W2 71.9(2)
C55 C50 W2 126.6(3)
C50 C51 C52 108.1(4)
C50 C51 C56 125.9(4)
C52 C51 C56 125.7(4)
C50 C51 W2 72.6(2)
C52 C51 W2 73.7(2)
C56 C51 W2 124.4(3)
C53 C52 C51 107.5(4)
C53 C52 C57 125.6(4)
C51 C52 C57 126.4(4)
C53 C52 W2 72.6(2)
C51 C52 W2 70.8(2)
C57 C52 W2 128.4(3)
C52 C53 C54 108.1(4)
C52 C53 C58 125.5(5)
C54 C53 C58 126.1(5)
C52 C53 W2 72.6(2)
C54 C53 W2 72.6(3)
C58 C53 W2 125.1(3)
C50 C54 C53 108.4(4)
C50 C54 C59 125.5(5)
C53 C54 C59 125.8(5)
C50 C54 W2 71.4(2)
C53 C54 W2 72.4(2)
C59 C54 W2 126.9(3)

loop_
_geom_bond_atom_site_label_1
_geom_bond_atom_site_label_2
_geom_bond_distance
W1 C11 1.974(4)
W1 C6 2.000(5)
W1 C41 2.346(4)
W1 S1 2.3475(10)
W1 C43 2.359(4)
W1 C42 2.360(4)
W1 C44 2.378(4)
W1 C40 2.392(4)
W1 Fe2 2.6764(6)
W1 Fe3 2.8487(6)
W1 Fe1 2.8510(6)
W2 C14 1.977(4)
W2 C5 2.085(4)
W2 S2 2.3174(10)
W2 C51 2.337(4)
W2 C50 2.347(4)
W2 C53 2.375(4)
W2 C52 2.375(4)
W2 C54 2.378(4)
W2 Fe2 2.5575(6)
W2 Fe3 2.7954(6)
W2 Fe1 2.8939(6)
Fe1 C2 1.773(5)
Fe1 C1 1.779(5)
Fe1 S1 2.1880(13)
Fe1 S2 2.2169(12)
Fe1 Fe2 2.6062(8)
Fe2 C3 1.772(5)
Fe2 C14 1.990(4)
Fe2 C11 2.017(4)
Fe2 C5 2.035(4)
Fe2 S1 2.2256(11)
Fe2 Fe3 2.5289(8)
Fe3 C4 1.777(5)
Fe3 C11 2.000(4)
Fe3 C14 2.023(4)
Fe3 C12 2.126(4)
Fe3 C13 2.155(4)
Fe3 S2 2.2638(12)
Fe3 C6 2.500(4)
C1 O1 1.140(6)
C2 O2 1.145(6)
C3 O3 1.134(6)
O4 C4 1.148(6)
O5 C5 1.184(5)
O6 C6 1.161(6)
C11 C12 1.428(5)
C12 C13 1.439(5)
C12 C21 1.493(6)
C13 C14 1.421(6)
C13 C31 1.498(5)
C21 C22 1.381(7)
C21 C26 1.398(7)
C22 C23 1.392(7)
C23 C24 1.373(10)
C24 C25 1.367(10)
C25 C26 1.377(8)
C31 C32 1.386(7)
C31 C36 1.387(7)
C32 C33 1.384(7)
C33 C34 1.369(9)
C34 C35 1.378(9)
C35 C36 1.390(7)
C40 C44 1.404(7)
C40 C41 1.419(6)
C40 C45 1.513(7)
C41 C42 1.435(6)
C41 C46 1.504(7)
C42 C43 1.416(7)
C42 C47 1.493(6)
C43 C44 1.440(7)
C43 C48 1.512(7)
C44 C49 1.506(7)
C50 C54 1.411(7)
C50 C51 1.428(6)
C50 C55 1.497(7)
C51 C52 1.437(6)
C51 C56 1.500(6)
C52 C53 1.420(6)
C52 C57 1.496(6)
C53 C54 1.432(7)
C53 C58 1.501(7)
C54 C59 1.503(7)
